data_1566895
loop_
_publ_author_name
'Liu, Fen'
'Huang, Haiyang'
'Sun, Longgen'
'Yan, Zeen'
'Tan, Xiao'
'Li, Jing'
'Luo, Xinyue'
'Ding, Haixin'
'Xiao, Qiang'

_publ_section_title
;
 P(v) intermediate-mediated E1cB elimination for the synthesis of glycals
;
_journal_name_full 'Chemical Science'
_journal_paper_doi 10.1039/D2SC01423H
_journal_year 2022
_chemical_absolute_configuration syn
_chemical_formula_moiety 'C32 H34 O9 P, C F3 O3 S'
_chemical_formula_sum 'C33 H34 F3 O12 P S'
_chemical_formula_weight 742.63
_space_group_crystal_system monoclinic
_space_group_IT_number 4
_space_group_name_Hall 'P 2yb'
_space_group_name_H-M_alt 'P 1 21 1'
_atom_sites_solution_hydrogens geom
_atom_sites_solution_primary dual
_audit_creation_date 2022-01-15
_audit_creation_method
;
Olex2 1.5
(compiled 2021.08.20 svn.r13c46975 for OlexSys, GUI svn.r6396)
;
_audit_update_record
;
2022-01-16 deposited with the CCDC.	2022-04-28 downloaded from the CCDC.
;
_cell_angle_alpha 90
_cell_angle_beta 112.514(2)
_cell_angle_gamma 90
_cell_formula_units_Z 2
_cell_length_a 10.5045(14)
_cell_length_b 16.820(2)
_cell_length_c 11.0991(15)
_cell_measurement_reflns_used 3920
_cell_measurement_temperature 296.15
_cell_measurement_theta_max 20.933
_cell_measurement_theta_min 2.271
_cell_volume 1811.6(4)
_computing_cell_refinement 'SAINT v8.34A (Bruker, 2013)'
_computing_data_reduction 'SAINT v8.34A (Bruker, 2013)'
_computing_molecular_graphics 'Olex2 1.5 (Dolomanov et al., 2009)'
_computing_publication_material 'Olex2 1.5 (Dolomanov et al., 2009)'
_computing_structure_refinement 'SHELXL 2014/7 (Sheldrick, 2015)'
_computing_structure_solution 'SHELXT 2014/5 (Sheldrick, 2014)'
_diffrn_ambient_temperature 296.15
_diffrn_measured_fraction_theta_full 0.999
_diffrn_measured_fraction_theta_max 0.953
_diffrn_measurement_device_type 'CCDC AREA DETECTOR'
_diffrn_radiation_type MoK\a
_diffrn_radiation_wavelength 0.71073
_diffrn_reflns_av_R_equivalents 0.0253
_diffrn_reflns_av_unetI/netI 0.0480
_diffrn_reflns_Laue_measured_fraction_full 0.999
_diffrn_reflns_Laue_measured_fraction_max 0.953
_diffrn_reflns_limit_h_max 13
_diffrn_reflns_limit_h_min -13
_diffrn_reflns_limit_k_max 21
_diffrn_reflns_limit_k_min -21
_diffrn_reflns_limit_l_max 14
_diffrn_reflns_limit_l_min -13
_diffrn_reflns_number 14659
_diffrn_reflns_point_group_measured_fraction_full 0.990
_diffrn_reflns_point_group_measured_fraction_max 0.919
_diffrn_reflns_theta_full 25.242
_diffrn_reflns_theta_max 27.663
_diffrn_reflns_theta_min 2.326
_diffrn_source_current 30.0
_diffrn_source_power 1.5
_diffrn_source_voltage 50.0
_exptl_absorpt_coefficient_mu 0.208
_exptl_absorpt_correction_T_max 0.7456
_exptl_absorpt_correction_T_min 0.7080
_exptl_absorpt_correction_type multi-scan
_exptl_absorpt_process_details
;
SADABS-2014/5 (Bruker,2014/5) was used for absorption correction.
wR2(int) was 0.0543 before and 0.0397 after correction.
The Ratio of minimum to maximum transmission is 0.9496.
The \l/2 correction factor is 0.00150.
;
_exptl_crystal_colour 'clear light colourless'
_exptl_crystal_colour_lustre clear
_exptl_crystal_colour_modifier light
_exptl_crystal_colour_primary colourless
_exptl_crystal_density_diffrn 1.361
_exptl_crystal_description block
_exptl_crystal_F_000 772
_exptl_crystal_size_max 0.03
_exptl_crystal_size_mid 0.03
_exptl_crystal_size_min 0.03
_refine_diff_density_max 0.528
_refine_diff_density_min -0.242
_refine_diff_density_rms 0.050
_refine_ls_abs_structure_details
;
 Flack x determined using 2012 quotients [(I+)-(I-)]/[(I+)+(I-)]
 (Parsons, Flack and Wagner, Acta Cryst. B69 (2013) 249-259).
;
_refine_ls_abs_structure_Flack 0.04(4)
_refine_ls_extinction_method none
_refine_ls_goodness_of_fit_ref 1.027
_refine_ls_hydrogen_treatment constr
_refine_ls_matrix_type full
_refine_ls_number_parameters 455
_refine_ls_number_reflns 7768
_refine_ls_number_restraints 2
_refine_ls_restrained_S_all 1.027
_refine_ls_R_factor_all 0.0847
_refine_ls_R_factor_gt 0.0560
_refine_ls_shift/su_max 0.000
_refine_ls_shift/su_mean 0.000
_refine_ls_structure_factor_coef Fsqd
_refine_ls_weighting_details 'w=1/[\s^2^(Fo^2^)+(0.0827P)^2^+0.1881P] where P=(Fo^2^+2Fc^2^)/3'
_refine_ls_weighting_scheme calc
_refine_ls_wR_factor_gt 0.1357
_refine_ls_wR_factor_ref 0.1534
_reflns_Friedel_coverage 0.864
_reflns_Friedel_fraction_full 0.981
_reflns_Friedel_fraction_max 0.882
_reflns_number_gt 5592
_reflns_number_total 7768
_reflns_threshold_expression 'I > 2\s(I)'
_cod_data_source_file d2sc01423h5.cif
_cod_data_source_block 200528huanghy_0m
_cod_database_code 1566895
_shelx_shelxl_version_number 2014/7
_shelx_space_group_comment
;
The symmetry employed for this shelxl refinement is uniquely defined
by the following loop, which should always be used as a source of
symmetry information in preference to the above space-group names.
They are only intended as comments.
;
_shelx_estimated_absorpt_t_max 0.994
_shelx_estimated_absorpt_t_min 0.994
_olex2_refinement_description
;
1. Fixed Uiso
 At 1.2 times of:
  All C(H) groups, All C(H,H) groups
 At 1.5 times of:
  All C(H,H,H) groups
2. Rigid bond restraints
 C13, C14
 with sigma for 1-2 distances of 0.0002 and sigma for 1-3 distances of 0.0001
3.a Ternary CH refined with riding coordinates:
 C3(H3), C2(H2), C1(H1), C5(H5), C4(H4)
3.b Secondary CH2 refined with riding coordinates:
 C6(H6a,H6b)
3.c Aromatic/amide H refined with riding coordinates:
 C22(H22), C32(H32), C29(H29), C16(H16), C28(H28), C20(H20), C17(H17),
 C19(H19), C24(H24), C23(H23), C30(H30), C18(H18), C31(H31), C26(H26), C25(H25)
3.d Idealised Me refined as rotating group:
 C8(H8a,H8b,H8c), C12(H12a,H12b,H12c), C14(H14a,H14b,H14c), C10(H10a,H10b,H10c)
;
_olex2_submission_special_instructions 'No special instructions were received'

loop_
_space_group_symop_operation_xyz
'x, y, z'
'-x, y+1/2, -z'

loop_
_atom_site_label
_atom_site_type_symbol
_atom_site_fract_x
_atom_site_fract_y
_atom_site_fract_z
_atom_site_U_iso_or_equiv
_atom_site_adp_type
_atom_site_occupancy
_atom_site_site_symmetry_order
_atom_site_calc_flag
_atom_site_refinement_flags_posn
_atom_site_refinement_flags_adp
_atom_site_refinement_flags_occupancy
_atom_site_disorder_assembly
_atom_site_disorder_group
P1 P 0.63625(12) 0.43759(7) 0.06023(11) 0.0416(3) Uani 1 1 d . . . . .
S1 S 0.41346(17) 0.68798(9) 0.66575(16) 0.0690(4) Uani 1 1 d . . . . .
O2 O 0.8884(3) 0.31011(18) 0.2428(3) 0.0449(7) Uani 1 1 d . . . . .
O3 O 1.0550(3) 0.3819(2) 0.4814(3) 0.0571(9) Uani 1 1 d . . . . .
O4 O 0.9032(4) 0.5195(2) 0.4598(3) 0.0540(9) Uani 1 1 d . . . . .
O1 O 0.6530(3) 0.4551(2) 0.2902(3) 0.0487(8) Uani 1 1 d . . . . .
O6 O 1.0130(5) 0.3694(3) 0.1440(5) 0.0840(14) Uani 1 1 d . . . . .
O8 O 0.9373(5) 0.5686(3) 0.6563(4) 0.0809(13) Uani 1 1 d . . . . .
O5 O 0.4824(5) 0.4851(3) 0.4422(4) 0.0757(12) Uani 1 1 d . . . . .
O7 O 1.0696(6) 0.3254(3) 0.6688(4) 0.0888(15) Uani 1 1 d . . . . .
C7 C 0.9710(5) 0.3104(3) 0.1734(5) 0.0540(12) Uani 1 1 d . . . . .
C3 C 0.9065(5) 0.3791(3) 0.4346(4) 0.0409(10) Uani 1 1 d . . . . .
H3 H 0.8776 0.3280 0.4582 0.049 Uiso 1 1 calc R U . . .
C15 C 0.7240(5) 0.5303(3) 0.0724(5) 0.0495(11) Uani 1 1 d . . . . .
C2 C 0.8582(4) 0.3849(3) 0.2883(4) 0.0379(9) Uani 1 1 d . . . . .
H2 H 0.9046 0.4286 0.2632 0.045 Uiso 1 1 calc R U . . .
C1 C 0.6995(4) 0.3956(3) 0.2268(4) 0.0394(10) Uani 1 1 d . . . . .
H1 H 0.6534 0.3450 0.2272 0.047 Uiso 1 1 calc R U . . .
O11 O 0.3857(7) 0.6069(3) 0.6310(6) 0.121(2) Uani 1 1 d . . . . .
C21 C 0.6612(5) 0.3698(3) -0.0535(4) 0.0483(11) Uani 1 1 d . . . . .
F1 F 0.5942(6) 0.6917(4) 0.5590(6) 0.142(2) Uani 1 1 d . . . . .
C5 C 0.6949(5) 0.4434(3) 0.4282(4) 0.0476(10) Uani 1 1 d . . . . .
H5 H 0.6628 0.3912 0.4441 0.057 Uiso 1 1 calc R U . . .
C11 C 0.9466(5) 0.5757(3) 0.5535(6) 0.0557(13) Uani 1 1 d . . . . .
O9 O 0.4227(7) 0.5777(4) 0.2883(6) 0.118(2) Uani 1 1 d . . . . .
O12 O 0.4238(7) 0.7070(3) 0.7934(5) 0.1079(19) Uani 1 1 d . . . . .
O10 O 0.3364(6) 0.7442(4) 0.5706(6) 0.1106(19) Uani 1 1 d . . . . .
C27 C 0.4552(5) 0.4540(3) 0.0094(4) 0.0490(11) Uani 1 1 d . . . . .
C4 C 0.8510(5) 0.4460(3) 0.4911(4) 0.0455(10) Uani 1 1 d . . . . .
H4 H 0.8819 0.4399 0.5859 0.055 Uiso 1 1 calc R U . . .
C22 C 0.6432(6) 0.2894(3) -0.0406(5) 0.0566(14) Uani 1 1 d . . . . .
H22 H 0.6279 0.2708 0.0317 0.068 Uiso 1 1 calc R U . . .
C9 C 1.1254(7) 0.3514(4) 0.6028(7) 0.0709(18) Uani 1 1 d . . . . .
C32 C 0.3749(6) 0.4041(4) 0.0514(6) 0.0718(17) Uani 1 1 d . . . . .
H32 H 0.4152 0.3633 0.1104 0.086 Uiso 1 1 calc R U . . .
C29 C 0.2523(7) 0.5231(5) -0.1284(7) 0.091(2) Uani 1 1 d . . . . .
H29 H 0.2111 0.5636 -0.1875 0.109 Uiso 1 1 calc R U . . .
C6 C 0.6268(6) 0.5071(4) 0.4775(5) 0.0618(14) Uani 1 1 d . . . . .
H6A H 0.6723 0.5120 0.5715 0.074 Uiso 1 1 calc R U . . .
H6B H 0.6329 0.5579 0.4386 0.074 Uiso 1 1 calc R U . . .
C8 C 0.9951(7) 0.2278(4) 0.1404(7) 0.0793(19) Uani 1 1 d . . . . .
H8A H 1.0444 0.1989 0.2192 0.119 Uiso 1 1 calc R U . . .
H8B H 1.0482 0.2287 0.0868 0.119 Uiso 1 1 calc R U . . .
H8C H 0.9082 0.2023 0.0941 0.119 Uiso 1 1 calc R U . . .
C16 C 0.8487(6) 0.5347(4) 0.0573(7) 0.0698(17) Uani 1 1 d . . . . .
H16 H 0.8836 0.4901 0.0311 0.084 Uiso 1 1 calc R U . . .
C28 C 0.3925(6) 0.5121(4) -0.0830(6) 0.0736(17) Uani 1 1 d . . . . .
H28 H 0.4455 0.5437 -0.1145 0.088 Uiso 1 1 calc R U . . .
C20 C 0.6737(7) 0.5963(4) 0.1134(6) 0.0702(16) Uani 1 1 d . . . . .
H20 H 0.5910 0.5937 0.1256 0.084 Uiso 1 1 calc R U . . .
C13 C 0.3948(9) 0.5273(5) 0.3505(8) 0.0865(19) Uani 1 1 d . U . . .
C17 C 0.9213(7) 0.6054(5) 0.0810(7) 0.084(2) Uani 1 1 d . . . . .
H17 H 1.0053 0.6082 0.0712 0.101 Uiso 1 1 calc R U . . .
C19 C 0.7491(9) 0.6674(4) 0.1365(8) 0.088(2) Uani 1 1 d . . . . .
H19 H 0.7160 0.7123 0.1640 0.106 Uiso 1 1 calc R U . . .
C24 C 0.6688(9) 0.2633(5) -0.2405(7) 0.091(2) Uani 1 1 d . . . . .
H24 H 0.6717 0.2275 -0.3034 0.110 Uiso 1 1 calc R U . . .
C23 C 0.6475(7) 0.2366(4) -0.1330(6) 0.0717(16) Uani 1 1 d . . . . .
H23 H 0.6360 0.1826 -0.1227 0.086 Uiso 1 1 calc R U . . .
C30 C 0.1735(7) 0.4743(5) -0.0861(7) 0.091(2) Uani 1 1 d . . . . .
H30 H 0.0783 0.4807 -0.1189 0.110 Uiso 1 1 calc R U . . .
C18 C 0.8699(9) 0.6714(5) 0.1190(7) 0.094(2) Uani 1 1 d . . . . .
H18 H 0.9180 0.7192 0.1328 0.113 Uiso 1 1 calc R U . . .
F2 F 0.6318(8) 0.7718(5) 0.7136(10) 0.200(4) Uani 1 1 d . . . . .
F3 F 0.6693(7) 0.6464(5) 0.7519(7) 0.189(4) Uani 1 1 d . . . . .
C31 C 0.2338(7) 0.4161(5) 0.0038(7) 0.091(3) Uani 1 1 d . . . . .
H31 H 0.1793 0.3843 0.0333 0.110 Uiso 1 1 calc R U . . .
C26 C 0.6784(11) 0.3962(5) -0.1614(7) 0.103(3) Uani 1 1 d . . . . .
H26 H 0.6854 0.4504 -0.1740 0.123 Uiso 1 1 calc R U . . .
C33 C 0.5854(9) 0.7020(6) 0.6715(10) 0.105(3) Uani 1 1 d . . . . .
C12 C 1.0034(9) 0.6454(4) 0.5064(8) 0.095(2) Uani 1 1 d . . . . .
H12A H 1.0838 0.6292 0.4915 0.142 Uiso 1 1 calc R U . . .
H12B H 1.0277 0.6867 0.5710 0.142 Uiso 1 1 calc R U . . .
H12C H 0.9351 0.6649 0.4266 0.142 Uiso 1 1 calc R U . . .
C14 C 0.2481(9) 0.5056(7) 0.3310(10) 0.124(3) Uani 1 1 d . U . . .
H14A H 0.1896 0.5113 0.2406 0.186 Uiso 1 1 calc R U . . .
H14B H 0.2165 0.5402 0.3825 0.186 Uiso 1 1 calc R U . . .
H14C H 0.2453 0.4515 0.3576 0.186 Uiso 1 1 calc R U . . .
C25 C 0.6855(14) 0.3418(6) -0.2545(9) 0.141(4) Uani 1 1 d . . . . .
H25 H 0.7019 0.3600 -0.3263 0.169 Uiso 1 1 calc R U . . .
C10 C 1.2783(7) 0.3587(6) 0.6355(9) 0.115(3) Uani 1 1 d . . . . .
H10A H 1.3066 0.3187 0.5893 0.172 Uiso 1 1 calc R U . . .
H10B H 1.3273 0.3517 0.7276 0.172 Uiso 1 1 calc R U . . .
H10C H 1.2981 0.4104 0.6103 0.172 Uiso 1 1 calc R U . . .

loop_
_atom_site_aniso_label
_atom_site_aniso_U_11
_atom_site_aniso_U_22
_atom_site_aniso_U_33
_atom_site_aniso_U_23
_atom_site_aniso_U_13
_atom_site_aniso_U_12
P1 0.0469(6) 0.0443(6) 0.0342(5) 0.0039(5) 0.0164(5) 0.0007(5)
S1 0.0797(10) 0.0587(9) 0.0720(10) -0.0009(8) 0.0328(8) 0.0114(8)
O2 0.0524(18) 0.0398(17) 0.0479(18) -0.0016(14) 0.0251(15) 0.0026(14)
O3 0.0481(18) 0.063(2) 0.047(2) 0.0037(17) 0.0048(15) -0.0010(17)
O4 0.070(2) 0.0408(18) 0.046(2) -0.0028(15) 0.0160(17) -0.0095(16)
O1 0.0534(17) 0.057(2) 0.0362(16) -0.0026(15) 0.0177(14) 0.0094(16)
O6 0.103(3) 0.071(3) 0.115(4) 0.010(3) 0.082(3) 0.004(3)
O8 0.097(3) 0.070(3) 0.060(3) -0.024(2) 0.012(2) -0.008(2)
O5 0.091(3) 0.067(3) 0.075(3) -0.001(2) 0.038(3) 0.012(2)
O7 0.108(4) 0.085(3) 0.055(3) 0.021(2) 0.011(3) 0.002(3)
C7 0.050(3) 0.062(3) 0.055(3) 0.003(3) 0.026(2) 0.008(3)
C3 0.043(2) 0.038(2) 0.037(2) 0.0038(19) 0.0112(19) -0.0009(19)
C15 0.052(3) 0.052(3) 0.043(3) 0.012(2) 0.016(2) -0.001(2)
C2 0.041(2) 0.035(2) 0.038(2) 0.0026(18) 0.0163(18) -0.0008(18)
C1 0.043(2) 0.044(3) 0.034(2) 0.0007(19) 0.0181(19) 0.0013(19)
O11 0.173(6) 0.065(3) 0.139(5) -0.033(3) 0.078(4) -0.021(3)
C21 0.057(3) 0.056(3) 0.032(2) 0.003(2) 0.018(2) 0.005(2)
F1 0.167(5) 0.144(4) 0.163(5) -0.038(4) 0.118(4) -0.002(4)
C5 0.058(3) 0.053(3) 0.034(2) -0.003(2) 0.0194(19) 0.002(2)
C11 0.052(3) 0.046(3) 0.054(3) -0.006(3) 0.003(2) 0.000(2)
O9 0.141(5) 0.091(4) 0.116(4) 0.040(4) 0.041(4) 0.021(4)
O12 0.160(5) 0.098(4) 0.091(4) -0.001(3) 0.076(4) 0.034(3)
O10 0.095(4) 0.111(4) 0.117(4) 0.035(4) 0.031(3) 0.040(3)
C27 0.050(2) 0.059(3) 0.037(2) 0.000(2) 0.015(2) 0.002(2)
C4 0.059(3) 0.041(2) 0.034(2) 0.001(2) 0.0154(19) -0.002(2)
C22 0.068(3) 0.063(4) 0.040(3) -0.007(2) 0.021(2) -0.015(3)
C9 0.067(4) 0.064(4) 0.054(4) -0.008(3) -0.007(3) 0.007(3)
C32 0.051(3) 0.110(5) 0.056(3) 0.014(3) 0.021(3) -0.002(3)
C29 0.065(4) 0.096(5) 0.090(5) 0.022(4) 0.008(4) 0.017(4)
C6 0.064(3) 0.075(4) 0.047(3) -0.010(3) 0.023(3) 0.010(3)
C8 0.095(5) 0.070(4) 0.085(4) -0.014(4) 0.048(4) 0.016(4)
C16 0.079(4) 0.052(3) 0.091(5) 0.025(3) 0.046(4) 0.007(3)
C28 0.058(3) 0.074(4) 0.074(4) 0.018(3) 0.008(3) 0.003(3)
C20 0.077(4) 0.057(4) 0.080(4) -0.010(3) 0.033(3) -0.004(3)
C13 0.105(4) 0.065(4) 0.089(5) 0.002(4) 0.037(4) 0.029(4)
C17 0.082(4) 0.073(5) 0.107(5) 0.033(4) 0.048(4) -0.013(4)
C19 0.121(6) 0.055(4) 0.089(5) -0.010(3) 0.041(4) -0.018(4)
C24 0.144(7) 0.082(5) 0.063(4) -0.013(4) 0.056(5) 0.003(5)
C23 0.092(4) 0.065(4) 0.058(3) -0.013(3) 0.028(3) -0.010(3)
C30 0.048(3) 0.136(7) 0.074(4) -0.006(4) 0.006(3) 0.016(4)
C18 0.122(6) 0.071(5) 0.084(5) 0.012(4) 0.035(5) -0.040(5)
F2 0.149(5) 0.191(7) 0.299(10) -0.156(7) 0.130(6) -0.092(5)
F3 0.110(4) 0.241(9) 0.172(6) -0.014(6) 0.005(4) 0.085(5)
C31 0.059(4) 0.149(8) 0.069(4) 0.006(4) 0.027(3) -0.014(4)
C26 0.204(9) 0.069(4) 0.065(4) 0.005(3) 0.086(5) 0.000(5)
C33 0.085(5) 0.113(7) 0.117(7) -0.045(6) 0.039(5) 0.006(5)
C12 0.106(5) 0.058(4) 0.103(5) -0.009(4) 0.021(4) -0.025(4)
C14 0.094(4) 0.135(8) 0.137(7) -0.001(6) 0.037(5) 0.037(5)
C25 0.285(14) 0.103(7) 0.089(6) 0.006(5) 0.130(8) 0.003(7)
C10 0.063(4) 0.138(8) 0.103(6) 0.002(6) -0.012(4) 0.011(5)

loop_
_atom_type_symbol
_atom_type_description
_atom_type_scat_dispersion_real
_atom_type_scat_dispersion_imag
_atom_type_scat_source
C C 0.0033 0.0016 'International Tables Vol C Tables 4.2.6.8 and 6.1.1.4'
H H 0.0000 0.0000 'International Tables Vol C Tables 4.2.6.8 and 6.1.1.4'
F F 0.0171 0.0103 'International Tables Vol C Tables 4.2.6.8 and 6.1.1.4'
O O 0.0106 0.0060 'International Tables Vol C Tables 4.2.6.8 and 6.1.1.4'
P P 0.1023 0.0942 'International Tables Vol C Tables 4.2.6.8 and 6.1.1.4'
S S 0.1246 0.1234 'International Tables Vol C Tables 4.2.6.8 and 6.1.1.4'

loop_
_geom_angle_atom_site_label_1
_geom_angle_atom_site_label_2
_geom_angle_atom_site_label_3
_geom_angle
_geom_angle_site_symmetry_1
_geom_angle_site_symmetry_3
_geom_angle_publ_flag
C15 P1 C1 106.3(2) . . ?
C15 P1 C21 113.4(2) . . ?
C21 P1 C1 111.6(2) . . ?
C27 P1 C15 110.2(2) . . ?
C27 P1 C1 107.8(2) . . ?
C27 P1 C21 107.5(2) . . ?
O11 S1 O10 116.1(4) . . ?
O11 S1 C33 103.6(4) . . ?
O12 S1 O11 114.8(4) . . ?
O12 S1 O10 113.5(3) . . ?
O12 S1 C33 104.1(4) . . ?
O10 S1 C33 102.6(4) . . ?
C7 O2 C2 118.1(4) . . ?
C9 O3 C3 116.5(5) . . ?
C11 O4 C4 117.4(4) . . ?
C1 O1 C5 114.2(4) . . ?
C13 O5 C6 115.1(6) . . ?
O2 C7 C8 110.0(5) . . ?
O6 C7 O2 123.0(5) . . ?
O6 C7 C8 127.0(5) . . ?
O3 C3 H3 109.5 . . ?
O3 C3 C2 104.9(4) . . ?
O3 C3 C4 111.2(4) . . ?
C2 C3 H3 109.5 . . ?
C2 C3 C4 112.0(4) . . ?
C4 C3 H3 109.5 . . ?
C16 C15 P1 121.4(4) . . ?
C20 C15 P1 118.4(4) . . ?
C20 C15 C16 119.7(5) . . ?
O2 C2 C3 107.1(3) . . ?
O2 C2 H2 110.8 . . ?
O2 C2 C1 107.0(3) . . ?
C3 C2 H2 110.8 . . ?
C3 C2 C1 110.1(4) . . ?
C1 C2 H2 110.8 . . ?
P1 C1 H1 110.3 . . ?
O1 C1 P1 99.6(3) . . ?
O1 C1 C2 112.4(3) . . ?
O1 C1 H1 110.3 . . ?
C2 C1 P1 113.5(3) . . ?
C2 C1 H1 110.3 . . ?
C22 C21 P1 119.1(4) . . ?
C26 C21 P1 121.3(5) . . ?
C26 C21 C22 119.0(6) . . ?
O1 C5 H5 109.2 . . ?
O1 C5 C4 108.8(3) . . ?
O1 C5 C6 107.2(4) . . ?
C4 C5 H5 109.2 . . ?
C6 C5 H5 109.2 . . ?
C6 C5 C4 113.2(4) . . ?
O4 C11 C12 109.9(5) . . ?
O8 C11 O4 122.8(5) . . ?
O8 C11 C12 127.3(6) . . ?
C32 C27 P1 120.7(4) . . ?
C28 C27 P1 119.3(4) . . ?
C28 C27 C32 119.7(5) . . ?
O4 C4 C3 107.2(4) . . ?
O4 C4 C5 110.8(4) . . ?
O4 C4 H4 110.3 . . ?
C3 C4 C5 108.0(4) . . ?
C3 C4 H4 110.3 . . ?
C5 C4 H4 110.3 . . ?
C21 C22 H22 119.6 . . ?
C23 C22 C21 120.8(5) . . ?
C23 C22 H22 119.6 . . ?
O3 C9 C10 109.4(7) . . ?
O7 C9 O3 122.7(6) . . ?
O7 C9 C10 127.9(6) . . ?
C27 C32 H32 120.6 . . ?
C31 C32 C27 118.8(6) . . ?
C31 C32 H32 120.6 . . ?
C28 C29 H29 120.1 . . ?
C30 C29 H29 120.1 . . ?
C30 C29 C28 119.8(7) . . ?
O5 C6 C5 108.1(5) . . ?
O5 C6 H6A 110.1 . . ?
O5 C6 H6B 110.1 . . ?
C5 C6 H6A 110.1 . . ?
C5 C6 H6B 110.1 . . ?
H6A C6 H6B 108.4 . . ?
C7 C8 H8A 109.5 . . ?
C7 C8 H8B 109.5 . . ?
C7 C8 H8C 109.5 . . ?
H8A C8 H8B 109.5 . . ?
H8A C8 H8C 109.5 . . ?
H8B C8 H8C 109.5 . . ?
C15 C16 H16 119.9 . . ?
C17 C16 C15 120.1(6) . . ?
C17 C16 H16 119.9 . . ?
C27 C28 H28 119.8 . . ?
C29 C28 C27 120.3(6) . . ?
C29 C28 H28 119.8 . . ?
C15 C20 H20 120.5 . . ?
C15 C20 C19 119.0(6) . . ?
C19 C20 H20 120.5 . . ?
O5 C13 C14 111.0(8) . . ?
O9 C13 O5 125.8(8) . . ?
O9 C13 C14 123.2(8) . . ?
C16 C17 H17 120.0 . . ?
C18 C17 C16 120.1(6) . . ?
C18 C17 H17 119.9 . . ?
C20 C19 H19 119.7 . . ?
C18 C19 C20 120.7(7) . . ?
C18 C19 H19 119.7 . . ?
C23 C24 H24 120.3 . . ?
C25 C24 H24 120.3 . . ?
C25 C24 C23 119.5(6) . . ?
C22 C23 C24 120.2(6) . . ?
C22 C23 H23 119.9 . . ?
C24 C23 H23 119.9 . . ?
C29 C30 H30 119.8 . . ?
C31 C30 C29 120.5(6) . . ?
C31 C30 H30 119.8 . . ?
C17 C18 H18 119.8 . . ?
C19 C18 C17 120.3(6) . . ?
C19 C18 H18 119.8 . . ?
C32 C31 H31 119.6 . . ?
C30 C31 C32 120.8(7) . . ?
C30 C31 H31 119.6 . . ?
C21 C26 H26 120.0 . . ?
C21 C26 C25 120.0(7) . . ?
C25 C26 H26 120.0 . . ?
F1 C33 S1 112.9(6) . . ?
F1 C33 F3 105.8(7) . . ?
F2 C33 S1 111.6(6) . . ?
F2 C33 F1 108.3(10) . . ?
F2 C33 F3 109.2(9) . . ?
F3 C33 S1 108.9(8) . . ?
C11 C12 H12A 109.5 . . ?
C11 C12 H12B 109.5 . . ?
C11 C12 H12C 109.5 . . ?
H12A C12 H12B 109.5 . . ?
H12A C12 H12C 109.5 . . ?
H12B C12 H12C 109.5 . . ?
C13 C14 H14A 109.5 . . ?
C13 C14 H14B 109.5 . . ?
C13 C14 H14C 109.5 . . ?
H14A C14 H14B 109.5 . . ?
H14A C14 H14C 109.5 . . ?
H14B C14 H14C 109.5 . . ?
C24 C25 C26 120.6(7) . . ?
C24 C25 H25 119.7 . . ?
C26 C25 H25 119.7 . . ?
C9 C10 H10A 109.5 . . ?
C9 C10 H10B 109.5 . . ?
C9 C10 H10C 109.5 . . ?
H10A C10 H10B 109.5 . . ?
H10A C10 H10C 109.5 . . ?
H10B C10 H10C 109.5 . . ?

loop_
_geom_bond_atom_site_label_1
_geom_bond_atom_site_label_2
_geom_bond_distance
_geom_bond_site_symmetry_2
_geom_bond_publ_flag
P1 C15 1.790(5) . ?
P1 C1 1.849(4) . ?
P1 C21 1.793(5) . ?
P1 C27 1.786(5) . ?
S1 O11 1.417(6) . ?
S1 O12 1.415(5) . ?
S1 O10 1.417(5) . ?
S1 C33 1.798(9) . ?
O2 C7 1.363(6) . ?
O2 C2 1.436(5) . ?
O3 C3 1.444(6) . ?
O3 C9 1.364(8) . ?
O4 C11 1.349(6) . ?
O4 C4 1.449(6) . ?
O1 C1 1.414(5) . ?
O1 C5 1.436(5) . ?
O6 C7 1.181(7) . ?
O8 C11 1.188(7) . ?
O5 C6 1.461(7) . ?
O5 C13 1.293(9) . ?
O7 C9 1.183(8) . ?
C7 C8 1.483(8) . ?
C3 H3 0.9800 . ?
C3 C2 1.507(6) . ?
C3 C4 1.509(7) . ?
C15 C16 1.385(8) . ?
C15 C20 1.380(8) . ?
C2 H2 0.9800 . ?
C2 C1 1.551(6) . ?
C1 H1 0.9800 . ?
C21 C22 1.380(8) . ?
C21 C26 1.353(8) . ?
F1 C33 1.299(10) . ?
C5 H5 0.9800 . ?
C5 C4 1.517(6) . ?
C5 C6 1.504(7) . ?
C11 C12 1.497(9) . ?
O9 C13 1.197(9) . ?
C27 C32 1.391(8) . ?
C27 C28 1.387(8) . ?
C4 H4 0.9800 . ?
C22 H22 0.9300 . ?
C22 C23 1.371(8) . ?
C9 C10 1.509(10) . ?
C32 H32 0.9300 . ?
C32 C31 1.385(9) . ?
C29 H29 0.9300 . ?
C29 C28 1.374(9) . ?
C29 C30 1.371(11) . ?
C6 H6A 0.9700 . ?
C6 H6B 0.9700 . ?
C8 H8A 0.9600 . ?
C8 H8B 0.9600 . ?
C8 H8C 0.9600 . ?
C16 H16 0.9300 . ?
C16 C17 1.383(9) . ?
C28 H28 0.9300 . ?
C20 H20 0.9300 . ?
C20 C19 1.403(9) . ?
C13 C14 1.517(12) . ?
C17 H17 0.9300 . ?
C17 C18 1.369(11) . ?
C19 H19 0.9300 . ?
C19 C18 1.356(11) . ?
C24 H24 0.9300 . ?
C24 C23 1.371(9) . ?
C24 C25 1.348(12) . ?
C23 H23 0.9300 . ?
C30 H30 0.9300 . ?
C30 C31 1.367(11) . ?
C18 H18 0.9300 . ?
F2 C33 1.289(10) . ?
F3 C33 1.358(12) . ?
C31 H31 0.9300 . ?
C26 H26 0.9300 . ?
C26 C25 1.404(11) . ?
C12 H12A 0.9600 . ?
C12 H12B 0.9600 . ?
C12 H12C 0.9600 . ?
C14 H14A 0.9600 . ?
C14 H14B 0.9600 . ?
C14 H14C 0.9600 . ?
C25 H25 0.9300 . ?
C10 H10A 0.9600 . ?
C10 H10B 0.9600 . ?
C10 H10C 0.9600 . ?

loop_
_geom_torsion_atom_site_label_1
_geom_torsion_atom_site_label_2
_geom_torsion_atom_site_label_3
_geom_torsion_atom_site_label_4
_geom_torsion
_geom_torsion_site_symmetry_1
_geom_torsion_site_symmetry_2
_geom_torsion_site_symmetry_3
_geom_torsion_site_symmetry_4
_geom_torsion_publ_flag
P1 C15 C16 C17 -173.0(5) . . . . ?
P1 C15 C20 C19 173.4(5) . . . . ?
P1 C21 C22 C23 173.3(5) . . . . ?
P1 C21 C26 C25 -174.4(8) . . . . ?
P1 C27 C32 C31 -176.4(5) . . . . ?
P1 C27 C28 C29 176.8(6) . . . . ?
O2 C2 C1 P1 -84.1(4) . . . . ?
O2 C2 C1 O1 163.9(3) . . . . ?
O3 C3 C2 O2 72.7(4) . . . . ?
O3 C3 C2 C1 -171.3(4) . . . . ?
O3 C3 C4 O4 55.5(5) . . . . ?
O3 C3 C4 C5 175.0(4) . . . . ?
O1 C5 C4 O4 55.7(5) . . . . ?
O1 C5 C4 C3 -61.4(5) . . . . ?
O1 C5 C6 O5 76.9(5) . . . . ?
C7 O2 C2 C3 -121.9(4) . . . . ?
C7 O2 C2 C1 120.1(4) . . . . ?
C3 O3 C9 O7 -1.6(9) . . . . ?
C3 O3 C9 C10 179.7(5) . . . . ?
C3 C2 C1 P1 159.9(3) . . . . ?
C3 C2 C1 O1 47.8(5) . . . . ?
C15 P1 C1 O1 62.6(3) . . . . ?
C15 P1 C1 C2 -57.0(4) . . . . ?
C15 P1 C21 C22 157.3(4) . . . . ?
C15 P1 C21 C26 -32.0(7) . . . . ?
C15 P1 C27 C32 -148.1(5) . . . . ?
C15 P1 C27 C28 38.4(5) . . . . ?
C15 C16 C17 C18 -0.3(11) . . . . ?
C15 C20 C19 C18 -0.1(11) . . . . ?
C2 O2 C7 O6 -3.8(8) . . . . ?
C2 O2 C7 C8 177.4(5) . . . . ?
C2 C3 C4 O4 -61.5(4) . . . . ?
C2 C3 C4 C5 57.9(5) . . . . ?
C1 P1 C15 C16 90.1(5) . . . . ?
C1 P1 C15 C20 -81.9(5) . . . . ?
C1 P1 C21 C22 37.3(5) . . . . ?
C1 P1 C21 C26 -152.0(6) . . . . ?
C1 P1 C27 C32 -32.5(5) . . . . ?
C1 P1 C27 C28 153.9(5) . . . . ?
C1 O1 C5 C4 62.3(5) . . . . ?
C1 O1 C5 C6 -175.0(4) . . . . ?
O11 S1 C33 F1 63.5(8) . . . . ?
O11 S1 C33 F2 -174.2(8) . . . . ?
O11 S1 C33 F3 -53.6(7) . . . . ?
C21 P1 C15 C16 -32.8(5) . . . . ?
C21 P1 C15 C20 155.2(4) . . . . ?
C21 P1 C1 O1 -173.3(3) . . . . ?
C21 P1 C1 C2 67.1(4) . . . . ?
C21 P1 C27 C32 87.9(5) . . . . ?
C21 P1 C27 C28 -85.6(5) . . . . ?
C21 C22 C23 C24 -0.6(9) . . . . ?
C21 C26 C25 C24 3.2(18) . . . . ?
C5 O1 C1 P1 -175.7(3) . . . . ?
C5 O1 C1 C2 -55.3(5) . . . . ?
C11 O4 C4 C3 -138.6(4) . . . . ?
C11 O4 C4 C5 103.8(5) . . . . ?
O12 S1 C33 F1 -176.1(7) . . . . ?
O12 S1 C33 F2 -53.9(9) . . . . ?
O12 S1 C33 F3 66.7(6) . . . . ?
O10 S1 C33 F1 -57.6(8) . . . . ?
O10 S1 C33 F2 64.6(9) . . . . ?
O10 S1 C33 F3 -174.8(6) . . . . ?
C27 P1 C15 C16 -153.4(5) . . . . ?
C27 P1 C15 C20 34.7(5) . . . . ?
C27 P1 C1 O1 -55.5(3) . . . . ?
C27 P1 C1 C2 -175.1(3) . . . . ?
C27 P1 C21 C22 -80.7(5) . . . . ?
C27 P1 C21 C26 90.0(6) . . . . ?
C27 C32 C31 C30 2.1(11) . . . . ?
C4 O4 C11 O8 -3.8(7) . . . . ?
C4 O4 C11 C12 177.1(5) . . . . ?
C4 C3 C2 O2 -166.5(3) . . . . ?
C4 C3 C2 C1 -50.6(5) . . . . ?
C4 C5 C6 O5 -163.1(4) . . . . ?
C22 C21 C26 C25 -3.7(13) . . . . ?
C9 O3 C3 C2 -158.5(5) . . . . ?
C9 O3 C3 C4 80.2(5) . . . . ?
C32 C27 C28 C29 3.2(10) . . . . ?
C29 C30 C31 C32 -1.7(12) . . . . ?
C6 O5 C13 O9 5.4(10) . . . . ?
C6 O5 C13 C14 -174.0(6) . . . . ?
C6 C5 C4 O4 -63.4(5) . . . . ?
C6 C5 C4 C3 179.5(4) . . . . ?
C16 C15 C20 C19 1.3(9) . . . . ?
C16 C17 C18 C19 1.5(12) . . . . ?
C28 C27 C32 C31 -2.9(9) . . . . ?
C28 C29 C30 C31 2.0(12) . . . . ?
C20 C15 C16 C17 -1.1(9) . . . . ?
C20 C19 C18 C17 -1.3(12) . . . . ?
C13 O5 C6 C5 -108.1(6) . . . . ?
C23 C24 C25 C26 -1.4(17) . . . . ?
C30 C29 C28 C27 -2.7(11) . . . . ?
C26 C21 C22 C23 2.4(9) . . . . ?
C25 C24 C23 C22 0.1(13) . . . . ?
